data_9010329
loop_
_publ_author_name
'Nestola, F.'
'Tribaudino, M.'
'Ballaran, T. B.'
'Liebske, C.'
'Bruno, M.'

_publ_section_title
;
 The crystal structures of pyroxenes along the jadeite - hedenbergite and
 jadeite - aegirine joins
 Sample: Jd0Hd100
;
_journal_name_full 'American Mineralogist'
_journal_page_first 1492
_journal_page_last 1501
_journal_paper_doi 10.2138/am.2007.2540
_journal_volume 92
_journal_year 2007
_chemical_compound_source Synthetic
_chemical_formula_sum 'Ca0.99 Fe1.01 O6 Si2'
_chemical_name_mineral Hedenbergite
_space_group_IT_number 15
_symmetry_space_group_name_Hall '-C 2yc'
_symmetry_space_group_name_H-M 'C 1 2/c 1'
_cell_angle_alpha 90
_cell_angle_beta 104.862
_cell_angle_gamma 90
_cell_length_a 9.8447
_cell_length_b 9.0234
_cell_length_c 5.2509
_cell_formula_units_Z 4
_cell_volume 450.847
_database_code_amcsd 0004451
_exptl_crystal_density_diffrn 3.657
_cod_original_formula_sum 'Ca.99 Fe1.01 Si2 O6'
_cod_database_code 9010329

loop_
_space_group_symop_operation_xyz
x,y,z
1/2+x,1/2+y,z
x,-y,1/2+z
1/2+x,1/2-y,1/2+z
-x,y,1/2-z
1/2-x,1/2+y,1/2-z
-x,-y,-z
1/2-x,1/2-y,-z

loop_
_atom_site_aniso_label
_atom_site_aniso_U_11
_atom_site_aniso_U_22
_atom_site_aniso_U_33
_atom_site_aniso_U_12
_atom_site_aniso_U_13
_atom_site_aniso_U_23
CaM2 0.01040 0.00730 0.00730 0.00000 0.00010 0.00000
Fe2+M1 0.00670 0.00580 0.00630 0.00000 0.00110 0.00000
SiT 0.00500 0.00520 0.00480 -0.00020 0.00120 -0.00040
O1 0.00560 0.00930 0.00720 0.00010 0.00160 0.00000
O2 0.01220 0.00680 0.00960 0.00290 0.00190 -0.00100
O3 0.00670 0.01000 0.00700 -0.00010 0.00170 -0.00240

loop_
_atom_site_label
_atom_site_fract_x
_atom_site_fract_y
_atom_site_fract_z
_atom_site_occupancy
_atom_site_U_iso_or_equiv
CaM2 0.00000 0.30034 0.25000 0.99000 0.00873
FeM2* 0.00000 0.24200 0.25000 0.01000 0.00650
Fe2+M1 0.00000 0.90741 0.25000 1.00000 0.00635
SiT 0.28786 0.09244 0.23259 1.00000 0.00500
O1 0.11940 0.09010 0.15190 1.00000 0.00740
O2 0.36300 0.24650 0.32370 1.00000 0.00970
O3 0.35020 0.01980 -0.00660 1.00000 0.00790

loop_
_cod_related_entry_id
_cod_related_entry_database
_cod_related_entry_code
1 AMCSD 0004451
